data_1575737
loop_
_publ_author_name
'Zhang, Hong-Jin'
'Chen, Zong-Ren'
'Chen, Wan-Tao'
'Ye, Jia-Wen'
'Chen, Ling'

_publ_section_title
;
 Tailoring luminescent oxygen sensitivity <i>via</i> structural design and
 its application in pressure-induced emission enhancement.
;
_journal_issue 40
_journal_name_full 'Chemical science'
_journal_page_first 18799
_journal_page_last 18805
_journal_paper_doi 10.1039/d5sc05999b
_journal_volume 16
_journal_year 2025
_chemical_formula_moiety 'C52 H42 Cl2 Cu2 N2 P2, 0.333(C2 H8 O2)'
_chemical_formula_sum 'C52.67 H44.67 Cl2 Cu2 N2 O0.67 P2'
_chemical_formula_weight 976.25
_space_group_crystal_system triclinic
_space_group_IT_number 2
_space_group_name_Hall '-P 1'
_space_group_name_H-M_alt 'P -1'
_atom_sites_solution_hydrogens mixed
_atom_sites_solution_primary dual
_audit_creation_date 2024-11-08
_audit_creation_method
;
Olex2 1.5
(compiled 2024.02.16 svn.r378c4104 for OlexSys, GUI svn.r6928)
;
_audit_update_record
;
2025-07-16 deposited with the CCDC.	2025-09-08 downloaded from the CCDC.
;
_cell_angle_alpha 108.7280(10)
_cell_angle_beta 100.8500(10)
_cell_angle_gamma 100.6250(10)
_cell_formula_units_Z 1
_cell_length_a 9.24240(10)
_cell_length_b 11.8969(2)
_cell_length_c 11.9954(2)
_cell_measurement_reflns_used 9209
_cell_measurement_temperature 296.9(2)
_cell_measurement_theta_max 77.2910
_cell_measurement_theta_min 4.0270
_cell_volume 1183.54(3)
_computing_cell_refinement 'CrysAlisPro 1.171.41.122a (Rigaku OD, 2021)'
_computing_data_collection 'CrysAlisPro 1.171.41.122a (Rigaku OD, 2021)'
_computing_data_reduction 'CrysAlisPro 1.171.41.122a (Rigaku OD, 2021)'
_computing_molecular_graphics 'Olex2 1.5 (Dolomanov et al., 2009)'
_computing_publication_material 'Olex2 1.5 (Dolomanov et al., 2009)'
_computing_structure_refinement 'SHELXL 2018/3 (Sheldrick, 2015)'
_computing_structure_solution 'SHELXT 2018/2 (Sheldrick, 2018)'
_diffrn_ambient_environment air
_diffrn_ambient_temperature 296.9(2)
_diffrn_detector 'Hybrid Pixel Array Detector'
_diffrn_detector_area_resol_mean 10.0000
_diffrn_detector_type HyPix
_diffrn_measured_fraction_theta_full 0.999
_diffrn_measured_fraction_theta_max 0.999
_diffrn_measurement_details
;
List of Runs (angles in degrees, time in seconds):

  # Type    Start    End  Width  t~exp~   \w     \q     \k     \f   Frames
#--------------------------------------------------------------------------
  1  \w   -115.00 -28.00   0.50    1.31    --  -48.55 -76.00 -11.00  174
  2  \w      7.00  33.00   0.50    1.31    --   48.55 -76.00 -11.00   52
  3  \w     35.00  85.00   0.50    1.31    --   48.55  76.00 115.00  100
  4  \w    -84.00 -59.00   0.50    5.23    --  -91.75  76.00 115.00   50
  5  \w   -163.00 -76.00   0.50    5.23    --  -91.75 -76.00 -11.00  174
  6  \w    129.00 165.00   0.50    5.23    --  108.86  76.00 115.00   72
  7  \w     87.00 113.00   0.50    5.23    --  108.86  76.00 115.00   52
  8  \w     50.00  87.00   0.50    5.23    --  108.86 -76.00 -11.00   74
  9  \w   -119.00 -81.00   0.50    1.31    --  -48.55-125.00-180.00   76
 10  \w   -118.00 -73.00   0.50    1.31    --  -48.55-125.00 -60.00   90
 11  \w    -69.00  -6.00   0.50    1.31    --  -48.55  76.00 115.00  126
 12  \w    -25.00  26.00   0.50    1.31    --  -48.55  19.00  30.00  102
 13  \w     34.00  93.00   0.50    1.31    --   48.55-125.00-150.00  118
 14  \w   -162.00 -91.00   0.50    5.23    --  -91.75 -99.00  90.00  142
 15  \w   -154.00-116.00   0.50    5.23    --  -91.75 -99.00 120.00   76
 16  \w    -84.00 -22.00   0.50    5.23    --  -91.75 125.00-120.00  124
 17  \w   -163.00 -88.00   0.50    5.23    --  -91.75 -99.00-120.00  150
 18  \w   -131.00 -79.00   0.50    5.23    --  -91.75 -57.00  90.00  104
 19  \w    -57.00 -20.00   0.50    5.23    --  -91.75  77.00 -60.00   74
 20  \w   -158.00 -87.00   0.50    5.23    --  -91.75 -99.00 -30.00  142
 21  \w    -64.00 -32.00   0.50    5.23    --  -91.75  57.00 -60.00   64
 22  \w    -86.00 -61.00   0.50    5.23    --  -91.75  77.00 -60.00   50
 23  \w     63.00 112.00   0.50    5.23    --  108.86-125.00   0.00   98
 24  \w     42.00 110.00   0.50    5.23    --  108.86-125.00  90.00  136
 25  \w     78.00 103.00   0.50    5.23    --  108.86 -99.00   0.00   50
 26  \w    127.00 153.00   0.50    5.23    --  108.86 125.00 -60.00   52
 27  \w     38.00  66.00   0.50    5.23    --  108.86 -57.00 150.00   56
 28  \w     58.00 111.00   0.50    5.23    --  108.86-125.00-120.00  106
 29  \w     62.00  92.00   0.50    5.23    --  108.86-125.00 -30.00   60
 30  \w     44.00 103.00   0.50    5.23    --  108.86 -99.00  90.00  118
 31  \w    100.00 166.00   0.50    5.23    --  108.86  57.00 150.00  132
 32  \w     39.00  64.00   0.50    5.23    --  108.86 -57.00 120.00   50
 33  \w     40.00 111.00   0.50    5.23    --  108.86-125.00 -90.00  142
 34  \w     50.00 107.00   0.50    5.23    --  108.86-105.00 146.67  114
 35  \w     69.00 112.00   0.50    5.23    --  108.86-125.00  30.00   86
 36  \w    111.00 173.00   0.50    5.23    --  108.86  19.00  60.00  124
;
_diffrn_measurement_device 'four-circle diffractometer'
_diffrn_measurement_device_type 'XtaLAB Synergy, Dualflex, HyPix'
_diffrn_measurement_method '\w scans'
_diffrn_orient_matrix_type 'CrysAlisPro convention (1999,Acta A55,543-557)'
_diffrn_orient_matrix_UB_11 0.1375083000
_diffrn_orient_matrix_UB_12 0.1096819000
_diffrn_orient_matrix_UB_13 0.0284867000
_diffrn_orient_matrix_UB_21 -0.1096947000
_diffrn_orient_matrix_UB_22 0.0765680000
_diffrn_orient_matrix_UB_23 -0.0274266000
_diffrn_orient_matrix_UB_31 -0.0025722000
_diffrn_orient_matrix_UB_32 0.0468436000
_diffrn_orient_matrix_UB_33 0.1349980000
_diffrn_radiation_monochromator mirror
_diffrn_radiation_probe x-ray
_diffrn_radiation_type 'Cu K\a'
_diffrn_radiation_wavelength 1.54184
_diffrn_reflns_av_R_equivalents 0.0247
_diffrn_reflns_av_unetI/netI 0.0272
_diffrn_reflns_Laue_measured_fraction_full 0.999
_diffrn_reflns_Laue_measured_fraction_max 0.999
_diffrn_reflns_limit_h_max 10
_diffrn_reflns_limit_h_min -10
_diffrn_reflns_limit_k_max 13
_diffrn_reflns_limit_k_min -14
_diffrn_reflns_limit_l_max 14
_diffrn_reflns_limit_l_min -10
_diffrn_reflns_number 13970
_diffrn_reflns_point_group_measured_fraction_full 0.999
_diffrn_reflns_point_group_measured_fraction_max 0.999
_diffrn_reflns_theta_full 66.599
_diffrn_reflns_theta_max 66.599
_diffrn_reflns_theta_min 4.037
_diffrn_source 'micro-focus sealed X-ray tube'
_diffrn_source_type 'PhotonJet (Cu) X-ray Source'
_exptl_absorpt_coefficient_mu 3.083
_exptl_absorpt_correction_T_max 1.00000
_exptl_absorpt_correction_T_min 0.86320
_exptl_absorpt_correction_type multi-scan
_exptl_absorpt_process_details
;
CrysAlisPro 1.171.41.122a (Rigaku Oxford Diffraction, 2021)
Empirical absorption correction using spherical harmonics,
implemented in SCALE3 ABSPACK scaling algorithm.
;
_exptl_crystal_colour 'clear light yellow'
_exptl_crystal_colour_lustre clear
_exptl_crystal_colour_modifier light
_exptl_crystal_colour_primary yellow
_exptl_crystal_density_diffrn 1.370
_exptl_crystal_description plate
_exptl_crystal_F_000 502
_exptl_crystal_size_max 0.05
_exptl_crystal_size_mid 0.03
_exptl_crystal_size_min 0.02
_refine_diff_density_max 0.920
_refine_diff_density_min -0.279
_refine_diff_density_rms 0.068
_refine_ls_extinction_method none
_refine_ls_goodness_of_fit_ref 1.086
_refine_ls_hydrogen_treatment mixed
_refine_ls_matrix_type full
_refine_ls_number_parameters 291
_refine_ls_number_reflns 4190
_refine_ls_number_restraints 15
_refine_ls_restrained_S_all 1.121
_refine_ls_R_factor_all 0.0384
_refine_ls_R_factor_gt 0.0356
_refine_ls_shift/su_max 0.001
_refine_ls_shift/su_mean 0.000
_refine_ls_structure_factor_coef Fsqd
_refine_ls_weighting_details 'w=1/[\s^2^(Fo^2^)+(0.0663P)^2^+0.5996P] where P=(Fo^2^+2Fc^2^)/3'
_refine_ls_weighting_scheme calc
_refine_ls_wR_factor_gt 0.1099
_refine_ls_wR_factor_ref 0.1128
_reflns_Friedel_coverage 0.000
_reflns_number_gt 3862
_reflns_number_total 4190
_reflns_threshold_expression 'I > 2\s(I)'
_cod_data_source_file d5sc05999b2.cif
_cod_data_source_block exp_5155_auto
_cod_depositor_comments 'Adding full bibliography for 1575733--1575738.cif.'
_cod_database_code 1575737
_shelx_shelxl_version_number 2018/3
_shelx_space_group_comment
;
The symmetry employed for this shelxl refinement is uniquely defined
by the following loop, which should always be used as a source of
symmetry information in preference to the above space-group names.
They are only intended as comments.
;
_shelx_estimated_absorpt_t_max 0.941
_shelx_estimated_absorpt_t_min 0.861
_reflns_odcompleteness_completeness 99.50
_reflns_odcompleteness_iscentric 1
_reflns_odcompleteness_theta 66.97
_olex2_refinement_description
;
1. Fixed Uiso
 At 1.2 times of:
  All C(H) groups
 At 1.5 times of:
  All C(H,H,H) groups
2. Restrained distances
 O1-H1 = O1-C1
 1 with sigma of 0.02
 O1-C1
 1.3 with sigma of 0.02
3. Uiso/Uaniso restraints and constraints
Uanis(O1) \\sim Ueq, Uanis(C1) \\sim Ueq, : with sigma of 0.01 and sigma for
terminal atoms of 0.02
4. Others
 Fixed Sof: O1(0.333333) H1(0.333333) C1(0.333333) H1a(0.333333) H1b(0.333333)
 H1c(0.333333)
5.a Riding coordinates:
 O1(H1)
5.b Aromatic/amide H refined with riding coordinates:
 C008(H008), C009(H009), C00A(H00A), C00D(H00D), C00E(H00E), C00F(H00F),
 C00G(H00G), C00H(H00H), C00I(H00I), C00J(H00J), C00K(H00K), C00L(H00L),
 C00M(H00M), C00N(H00N), C00O(H00O), C00P(H00P), C00Q(H00Q), C00R(H00R),
 C00S(H00S), C00T(H00T), C00U(H00U)
5.c Idealised Me refined as rotating group:
 C1(H1a,H1b,H1c)
;
_olex2_submission_special_instructions 'No special instructions were received'
_oxdiff_exptl_absorpt_empirical_details
;
Empirical correction (ABSPACK) includes:
- Absorption correction using spherical harmonics
- Frame scaling
;
_oxdiff_exptl_absorpt_empirical_full_max 1.524
_oxdiff_exptl_absorpt_empirical_full_min 0.823

loop_
_space_group_symop_operation_xyz
'x, y, z'
'-x, -y, -z'

loop_
_atom_site_label
_atom_site_type_symbol
_atom_site_fract_x
_atom_site_fract_y
_atom_site_fract_z
_atom_site_U_iso_or_equiv
_atom_site_adp_type
_atom_site_occupancy
_atom_site_site_symmetry_order
_atom_site_calc_flag
_atom_site_refinement_flags_posn
_atom_site_refinement_flags_adp
_atom_site_refinement_flags_occupancy
_atom_site_disorder_assembly
_atom_site_disorder_group
Cu01 Cu 0.86959(4) 0.45435(3) 0.88760(3) 0.03968(14) Uani 1 1 d . . . . .
P002 P 0.75924(6) 0.28009(5) 0.73253(5) 0.03142(15) Uani 1 1 d . . . . .
Cl03 Cl 1.12324(7) 0.56487(5) 0.91331(5) 0.04148(16) Uani 1 1 d . . . . .
N004 N 0.7603(2) 0.59281(17) 0.90703(18) 0.0369(4) Uani 1 1 d . . . . .
C005 C 0.5555(3) 0.8947(2) 0.9695(2) 0.0340(5) Uani 1 1 d . . . . .
C006 C 0.8281(3) 0.1464(2) 0.7356(2) 0.0338(5) Uani 1 1 d . . . . .
C007 C 0.6184(3) 0.7863(2) 0.9417(2) 0.0339(5) Uani 1 1 d . . . . .
C008 C 0.4127(3) 0.8883(2) 0.9922(2) 0.0392(5) Uani 1 1 d . . . . .
H008 H 0.353280 0.813869 0.987317 0.047 Uiso 1 1 calc R U . . .
C009 C 0.9219(3) 0.1539(2) 0.8439(2) 0.0401(5) Uani 1 1 d . . . . .
H009 H 0.943926 0.224211 0.913622 0.048 Uiso 1 1 calc R U . . .
C00A C 0.6415(3) 1.0085(2) 0.9783(2) 0.0403(5) Uani 1 1 d . . . . .
H00A H 0.737509 1.014617 0.963841 0.048 Uiso 1 1 calc R U . . .
C00B C 0.5540(3) 0.2335(2) 0.71558(19) 0.0364(5) Uani 1 1 d . . . . .
C00C C 0.7673(3) 0.2806(2) 0.5814(2) 0.0375(5) Uani 1 1 d . . . . .
C00D C 0.5874(3) 0.6987(2) 0.9934(2) 0.0406(5) Uani 1 1 d . . . . .
H00D H 0.517791 0.702585 1.040423 0.049 Uiso 1 1 calc R U . . .
C00E C 0.6609(3) 0.6052(2) 0.9746(2) 0.0436(6) Uani 1 1 d . . . . .
H00E H 0.639722 0.548082 1.011061 0.052 Uiso 1 1 calc R U . . .
C00F C 0.7860(3) 0.6741(2) 0.8540(2) 0.0437(6) Uani 1 1 d . . . . .
H00F H 0.853051 0.665747 0.804844 0.052 Uiso 1 1 calc R U . . .
C00G C 0.7182(3) 0.7709(2) 0.8680(2) 0.0442(6) Uani 1 1 d . . . . .
H00G H 0.739345 0.825032 0.828253 0.053 Uiso 1 1 calc R U . . .
C00H C 0.7964(4) 0.0393(3) 0.6330(2) 0.0516(7) Uani 1 1 d . . . . .
H00H H 0.732942 0.032285 0.559716 0.062 Uiso 1 1 calc R U . . .
C00I C 0.4745(3) 0.3224(3) 0.7136(2) 0.0462(6) Uani 1 1 d . . . . .
H00I H 0.526469 0.399721 0.719396 0.055 Uiso 1 1 calc R U . . .
C00J C 0.4749(3) 0.1195(2) 0.7088(2) 0.0446(6) Uani 1 1 d . . . . .
H00J H 0.526148 0.059525 0.710562 0.054 Uiso 1 1 calc R U . . .
C00K C 0.9521(4) -0.0472(3) 0.7463(3) 0.0540(7) Uani 1 1 d . . . . .
H00K H 0.995030 -0.111295 0.749730 0.065 Uiso 1 1 calc R U . . .
C00L C 0.6442(3) 0.2270(3) 0.4784(2) 0.0512(6) Uani 1 1 d . . . . .
H00L H 0.550187 0.188588 0.484127 0.061 Uiso 1 1 calc R U . . .
C00M C 0.9829(3) 0.0572(3) 0.8488(3) 0.0502(6) Uani 1 1 d . . . . .
H00M H 1.045259 0.062785 0.922014 0.060 Uiso 1 1 calc R U . . .
C00N C 0.2421(3) 0.1818(3) 0.6960(3) 0.0607(8) Uani 1 1 d . . . . .
H00N H 0.137658 0.164032 0.688607 0.073 Uiso 1 1 calc R U . . .
C00O C 0.3195(3) 0.2965(3) 0.7033(3) 0.0569(7) Uani 1 1 d . . . . .
H00O H 0.267224 0.355796 0.701213 0.068 Uiso 1 1 calc R U . . .
C00P C 0.3191(3) 0.0945(3) 0.6995(3) 0.0581(7) Uani 1 1 d . . . . .
H00P H 0.266953 0.018052 0.695668 0.070 Uiso 1 1 calc R U . . .
C00Q C 0.8581(4) -0.0564(3) 0.6391(3) 0.0613(8) Uani 1 1 d . . . . .
H00Q H 0.835669 -0.127442 0.570097 0.074 Uiso 1 1 calc R U . . .
C00R C 0.9061(4) 0.3384(3) 0.5699(3) 0.0570(7) Uani 1 1 d . . . . .
H00R H 0.989237 0.376524 0.638321 0.068 Uiso 1 1 calc R U . . .
C00S C 0.6610(5) 0.2305(4) 0.3669(3) 0.0692(9) Uani 1 1 d . . . . .
H00S H 0.578339 0.193704 0.298091 0.083 Uiso 1 1 calc R U . . .
C00T C 0.7985(5) 0.2878(4) 0.3576(3) 0.0751(10) Uani 1 1 d . . . . .
H00T H 0.808137 0.291370 0.282941 0.090 Uiso 1 1 calc R U . . .
C00U C 0.9216(5) 0.3398(4) 0.4577(4) 0.0766(10) Uani 1 1 d . . . . .
H00U H 1.015775 0.376126 0.450533 0.092 Uiso 1 1 calc R U . . .
O1 O 0.5728(9) 0.5364(6) 0.5206(6) 0.0572(16) Uani 0.3333 1 d D U P . .
H1 H 0.498177 0.471960 0.508876 0.000(15) Uiso 0.3333 1 d DR . P . .
C1 C 0.6765(13) 0.5923(12) 0.5480(10) 0.072(3) Uani 0.3333 1 d D U P . .
H1A H 0.731546 0.587853 0.622111 0.108 Uiso 0.3333 1 calc R U P . .
H1B H 0.669525 0.675047 0.562485 0.108 Uiso 0.3333 1 calc R U P . .
H1C H 0.729146 0.568282 0.486086 0.108 Uiso 0.3333 1 calc R U P . .

loop_
_atom_site_aniso_label
_atom_site_aniso_U_11
_atom_site_aniso_U_22
_atom_site_aniso_U_33
_atom_site_aniso_U_23
_atom_site_aniso_U_13
_atom_site_aniso_U_12
Cu01 0.0392(2) 0.0293(2) 0.0420(2) 0.00332(15) 0.00393(15) 0.01368(15)
P002 0.0308(3) 0.0281(3) 0.0310(3) 0.0061(2) 0.0046(2) 0.0097(2)
Cl03 0.0377(3) 0.0422(3) 0.0432(3) 0.0152(2) 0.0101(2) 0.0091(2)
N004 0.0393(11) 0.0308(10) 0.0410(10) 0.0101(8) 0.0100(8) 0.0166(8)
C005 0.0401(12) 0.0335(11) 0.0344(11) 0.0149(9) 0.0111(9) 0.0181(9)
C006 0.0329(11) 0.0289(11) 0.0374(11) 0.0083(9) 0.0095(9) 0.0100(9)
C007 0.0369(12) 0.0322(11) 0.0342(11) 0.0116(9) 0.0084(9) 0.0155(9)
C008 0.0401(13) 0.0335(12) 0.0509(13) 0.0199(10) 0.0154(11) 0.0148(10)
C009 0.0392(13) 0.0382(13) 0.0420(12) 0.0130(10) 0.0093(10) 0.0125(10)
C00A 0.0378(13) 0.0397(13) 0.0530(14) 0.0217(11) 0.0181(11) 0.0184(10)
C00B 0.0337(12) 0.0413(13) 0.0284(10) 0.0066(9) 0.0059(9) 0.0098(10)
C00C 0.0433(13) 0.0336(12) 0.0376(12) 0.0116(9) 0.0121(10) 0.0166(10)
C00D 0.0477(14) 0.0374(12) 0.0485(13) 0.0193(11) 0.0233(11) 0.0217(11)
C00E 0.0514(15) 0.0362(13) 0.0553(14) 0.0225(11) 0.0218(12) 0.0220(11)
C00F 0.0473(14) 0.0460(14) 0.0476(13) 0.0174(11) 0.0222(11) 0.0253(11)
C00G 0.0547(15) 0.0447(14) 0.0497(14) 0.0254(12) 0.0243(12) 0.0270(12)
C00H 0.0645(18) 0.0385(14) 0.0425(13) 0.0048(11) 0.0060(12) 0.0185(12)
C00I 0.0400(14) 0.0499(15) 0.0505(14) 0.0192(12) 0.0103(11) 0.0164(11)
C00J 0.0437(14) 0.0422(14) 0.0446(13) 0.0112(11) 0.0149(11) 0.0090(11)
C00K 0.0610(17) 0.0418(15) 0.0771(19) 0.0302(14) 0.0313(15) 0.0271(13)
C00L 0.0526(16) 0.0571(17) 0.0386(13) 0.0150(12) 0.0062(12) 0.0129(13)
C00M 0.0468(15) 0.0521(16) 0.0600(16) 0.0293(13) 0.0122(12) 0.0190(12)
C00N 0.0346(14) 0.084(2) 0.0598(17) 0.0218(16) 0.0165(12) 0.0113(14)
C00O 0.0421(15) 0.075(2) 0.0581(17) 0.0250(15) 0.0131(13) 0.0267(14)
C00P 0.0475(16) 0.0586(18) 0.0592(17) 0.0151(14) 0.0191(13) -0.0002(13)
C00Q 0.085(2) 0.0355(14) 0.0612(18) 0.0081(13) 0.0233(16) 0.0256(14)
C00R 0.0504(16) 0.0641(18) 0.0572(16) 0.0218(14) 0.0203(13) 0.0115(14)
C00S 0.088(3) 0.080(2) 0.0389(15) 0.0200(15) 0.0109(15) 0.0288(19)
C00T 0.114(3) 0.080(2) 0.0538(18) 0.0333(18) 0.042(2) 0.040(2)
C00U 0.082(3) 0.085(3) 0.081(2) 0.039(2) 0.049(2) 0.022(2)
O1 0.077(5) 0.054(4) 0.049(3) 0.030(3) 0.004(3) 0.027(3)
C1 0.086(8) 0.094(8) 0.055(6) 0.037(6) 0.025(6) 0.045(7)

loop_
_atom_type_symbol
_atom_type_description
_atom_type_scat_dispersion_real
_atom_type_scat_dispersion_imag
_atom_type_scat_source
C C 0.0181 0.0091 'International Tables Vol C Tables 4.2.6.8 and 6.1.1.4'
H H 0.0000 0.0000 'International Tables Vol C Tables 4.2.6.8 and 6.1.1.4'
Cl Cl 0.3639 0.7018 'International Tables Vol C Tables 4.2.6.8 and 6.1.1.4'
Cu Cu -1.9646 0.5888 'International Tables Vol C Tables 4.2.6.8 and 6.1.1.4'
N N 0.0311 0.0180 'International Tables Vol C Tables 4.2.6.8 and 6.1.1.4'
O O 0.0492 0.0322 'International Tables Vol C Tables 4.2.6.8 and 6.1.1.4'
P P 0.2955 0.4335 'International Tables Vol C Tables 4.2.6.8 and 6.1.1.4'

loop_
_geom_angle_atom_site_label_1
_geom_angle_atom_site_label_2
_geom_angle_atom_site_label_3
_geom_angle
_geom_angle_site_symmetry_1
_geom_angle_site_symmetry_3
_geom_angle_publ_flag
P002 Cu01 Cu01 136.78(2) . 2_767 ?
P002 Cu01 Cl03 120.83(2) . . ?
P002 Cu01 Cl03 113.07(2) . 2_767 ?
Cl03 Cu01 Cu01 50.505(17) 2_767 2_767 ?
Cl03 Cu01 Cu01 53.029(18) . 2_767 ?
Cl03 Cu01 Cl03 103.53(2) . 2_767 ?
N004 Cu01 Cu01 105.49(6) . 2_767 ?
N004 Cu01 P002 117.13(6) . . ?
N004 Cu01 Cl03 100.63(6) . . ?
N004 Cu01 Cl03 98.44(6) . 2_767 ?
C006 P002 Cu01 117.09(8) . . ?
C006 P002 C00B 105.35(11) . . ?
C006 P002 C00C 102.39(10) . . ?
C00B P002 Cu01 111.36(8) . . ?
C00B P002 C00C 102.65(11) . . ?
C00C P002 Cu01 116.40(8) . . ?
Cu01 Cl03 Cu01 76.47(2) . 2_767 ?
C00E N004 Cu01 121.14(16) . . ?
C00F N004 Cu01 121.90(16) . . ?
C00F N004 C00E 117.0(2) . . ?
C008 C005 C007 121.5(2) . . ?
C008 C005 C00A 118.0(2) . . ?
C00A C005 C007 120.4(2) . . ?
C009 C006 P002 118.36(17) . . ?
C009 C006 C00H 118.4(2) . . ?
C00H C006 P002 123.18(19) . . ?
C00D C007 C005 121.5(2) . . ?
C00D C007 C00G 116.8(2) . . ?
C00G C007 C005 121.5(2) . . ?
C005 C008 H008 119.8 . . ?
C00A C008 C005 120.5(2) 2_677 . ?
C00A C008 H008 119.8 2_677 . ?
C006 C009 H009 119.8 . . ?
C00M C009 C006 120.3(2) . . ?
C00M C009 H009 119.8 . . ?
C005 C00A H00A 119.2 . . ?
C008 C00A C005 121.5(2) 2_677 . ?
C008 C00A H00A 119.2 2_677 . ?
C00I C00B P002 116.40(19) . . ?
C00J C00B P002 124.80(19) . . ?
C00J C00B C00I 118.8(2) . . ?
C00L C00C P002 124.0(2) . . ?
C00L C00C C00R 118.4(2) . . ?
C00R C00C P002 117.5(2) . . ?
C007 C00D H00D 120.2 . . ?
C00E C00D C007 119.6(2) . . ?
C00E C00D H00D 120.2 . . ?
N004 C00E C00D 123.5(2) . . ?
N004 C00E H00E 118.3 . . ?
C00D C00E H00E 118.3 . . ?
N004 C00F H00F 118.2 . . ?
N004 C00F C00G 123.6(2) . . ?
C00G C00F H00F 118.2 . . ?
C007 C00G H00G 120.3 . . ?
C00F C00G C007 119.5(2) . . ?
C00F C00G H00G 120.3 . . ?
C006 C00H H00H 119.7 . . ?
C00Q C00H C006 120.7(3) . . ?
C00Q C00H H00H 119.7 . . ?
C00B C00I H00I 119.7 . . ?
C00O C00I C00B 120.6(3) . . ?
C00O C00I H00I 119.7 . . ?
C00B C00J H00J 119.9 . . ?
C00B C00J C00P 120.3(3) . . ?
C00P C00J H00J 119.9 . . ?
C00M C00K H00K 120.2 . . ?
C00Q C00K H00K 120.2 . . ?
C00Q C00K C00M 119.7(2) . . ?
C00C C00L H00L 119.9 . . ?
C00C C00L C00S 120.2(3) . . ?
C00S C00L H00L 119.9 . . ?
C009 C00M H00M 119.7 . . ?
C00K C00M C009 120.5(3) . . ?
C00K C00M H00M 119.7 . . ?
C00O C00N H00N 119.9 . . ?
C00P C00N H00N 119.9 . . ?
C00P C00N C00O 120.1(3) . . ?
C00I C00O C00N 119.8(3) . . ?
C00I C00O H00O 120.1 . . ?
C00N C00O H00O 120.1 . . ?
C00J C00P H00P 119.8 . . ?
C00N C00P C00J 120.4(3) . . ?
C00N C00P H00P 119.8 . . ?
C00H C00Q H00Q 119.8 . . ?
C00K C00Q C00H 120.4(3) . . ?
C00K C00Q H00Q 119.8 . . ?
C00C C00R H00R 119.6 . . ?
C00U C00R C00C 120.7(3) . . ?
C00U C00R H00R 119.6 . . ?
C00L C00S H00S 119.8 . . ?
C00T C00S C00L 120.5(3) . . ?
C00T C00S H00S 119.8 . . ?
C00S C00T H00T 119.9 . . ?
C00U C00T C00S 120.2(3) . . ?
C00U C00T H00T 119.9 . . ?
C00R C00U H00U 120.0 . . ?
C00T C00U C00R 120.0(3) . . ?
C00T C00U H00U 120.0 . . ?
O1 O1 H1 32.9(9) 2_666 2_666 ?
O1 O1 H1 23.8 2_666 . ?
H1 O1 H1 56.8 . 2_666 ?
C1 O1 O1 176.7(11) . 2_666 ?
C1 O1 H1 143.7(17) . 2_666 ?
C1 O1 H1 159.5 . . ?
O1 C1 H1 14.4(6) . 2_666 ?
O1 C1 H1A 109.5 . . ?
O1 C1 H1B 109.5 . . ?
O1 C1 H1C 109.5 . . ?
H1A C1 H1 121.7 . 2_666 ?
H1A C1 H1B 109.5 . . ?
H1A C1 H1C 109.5 . . ?
H1B C1 H1 96.9 . 2_666 ?
H1B C1 H1C 109.5 . . ?
H1C C1 H1 108.8 . 2_666 ?

loop_
_geom_bond_atom_site_label_1
_geom_bond_atom_site_label_2
_geom_bond_distance
_geom_bond_site_symmetry_2
_geom_bond_publ_flag
Cu01 Cu01 2.9947(7) 2_767 ?
Cu01 P002 2.1972(6) . ?
Cu01 Cl03 2.3770(7) . ?
Cu01 Cl03 2.4610(7) 2_767 ?
Cu01 N004 2.0603(18) . ?
P002 C006 1.827(2) . ?
P002 C00B 1.828(2) . ?
P002 C00C 1.831(2) . ?
N004 C00E 1.332(3) . ?
N004 C00F 1.328(3) . ?
C005 C007 1.479(3) . ?
C005 C008 1.390(3) . ?
C005 C00A 1.399(3) . ?
C006 C009 1.386(3) . ?
C006 C00H 1.394(3) . ?
C007 C00D 1.388(3) . ?
C007 C00G 1.390(3) . ?
C008 H008 0.9300 . ?
C008 C00A 1.377(3) 2_677 ?
C009 H009 0.9300 . ?
C009 C00M 1.384(4) . ?
C00A H00A 0.9300 . ?
C00B C00I 1.398(4) . ?
C00B C00J 1.387(4) . ?
C00C C00L 1.387(4) . ?
C00C C00R 1.393(4) . ?
C00D H00D 0.9300 . ?
C00D C00E 1.387(3) . ?
C00E H00E 0.9300 . ?
C00F H00F 0.9300 . ?
C00F C00G 1.389(3) . ?
C00G H00G 0.9300 . ?
C00H H00H 0.9300 . ?
C00H C00Q 1.380(4) . ?
C00I H00I 0.9300 . ?
C00I C00O 1.382(4) . ?
C00J H00J 0.9300 . ?
C00J C00P 1.390(4) . ?
C00K H00K 0.9300 . ?
C00K C00M 1.376(4) . ?
C00K C00Q 1.369(5) . ?
C00L H00L 0.9300 . ?
C00L C00S 1.388(4) . ?
C00M H00M 0.9300 . ?
C00N H00N 0.9300 . ?
C00N C00O 1.386(5) . ?
C00N C00P 1.370(5) . ?
C00O H00O 0.9300 . ?
C00P H00P 0.9300 . ?
C00Q H00Q 0.9300 . ?
C00R H00R 0.9300 . ?
C00R C00U 1.385(5) . ?
C00S H00S 0.9300 . ?
C00S C00T 1.369(6) . ?
C00T H00T 0.9300 . ?
C00T C00U 1.367(6) . ?
C00U H00U 0.9300 . ?
O1 O1 1.361(17) 2_666 ?
O1 H1 0.657(15) 2_666 ?
O1 H1 0.8847 . ?
O1 C1 0.987(10) . ?
C1 H1A 0.9600 . ?
C1 H1B 0.9600 . ?
C1 H1C 0.9600 . ?

loop_
_geom_torsion_atom_site_label_1
_geom_torsion_atom_site_label_2
_geom_torsion_atom_site_label_3
_geom_torsion_atom_site_label_4
_geom_torsion
_geom_torsion_site_symmetry_1
_geom_torsion_site_symmetry_2
_geom_torsion_site_symmetry_3
_geom_torsion_site_symmetry_4
_geom_torsion_publ_flag
Cu01 P002 C006 C009 12.9(2) . . . . ?
Cu01 P002 C006 C00H -164.1(2) . . . . ?
Cu01 P002 C00B C00I 50.65(19) . . . . ?
Cu01 P002 C00B C00J -127.08(19) . . . . ?
Cu01 P002 C00C C00L -136.0(2) . . . . ?
Cu01 P002 C00C C00R 44.1(2) . . . . ?
Cu01 N004 C00E C00D 178.2(2) . . . . ?
Cu01 N004 C00F C00G -177.9(2) . . . . ?
P002 C006 C009 C00M -176.7(2) . . . . ?
P002 C006 C00H C00Q 176.5(2) . . . . ?
P002 C00B C00I C00O -178.9(2) . . . . ?
P002 C00B C00J C00P 178.1(2) . . . . ?
P002 C00C C00L C00S -179.3(2) . . . . ?
P002 C00C C00R C00U 178.4(3) . . . . ?
N004 C00F C00G C007 0.5(4) . . . . ?
C005 C007 C00D C00E -173.6(2) . . . . ?
C005 C007 C00G C00F 173.8(2) . . . . ?
C006 P002 C00B C00I 178.57(18) . . . . ?
C006 P002 C00B C00J 0.8(2) . . . . ?
C006 P002 C00C C00L 95.0(2) . . . . ?
C006 P002 C00C C00R -85.0(2) . . . . ?
C006 C009 C00M C00K 0.4(4) . . . . ?
C006 C00H C00Q C00K -0.3(5) . . . . ?
C007 C005 C008 C00A 177.9(2) . . . 2_677 ?
C007 C005 C00A C008 -177.9(2) . . . 2_677 ?
C007 C00D C00E N004 -1.0(4) . . . . ?
C008 C005 C007 C00D -33.4(3) . . . . ?
C008 C005 C007 C00G 150.3(2) . . . . ?
C008 C005 C00A C008 -0.3(4) . . . 2_677 ?
C009 C006 C00H C00Q -0.5(4) . . . . ?
C00A C005 C007 C00D 144.2(2) . . . . ?
C00A C005 C007 C00G -32.2(3) . . . . ?
C00A C005 C008 C00A 0.3(4) . . . 2_677 ?
C00B P002 C006 C009 -111.4(2) . . . . ?
C00B P002 C006 C00H 71.5(2) . . . . ?
C00B P002 C00C C00L -14.1(2) . . . . ?
C00B P002 C00C C00R 165.9(2) . . . . ?
C00B C00I C00O C00N 0.7(4) . . . . ?
C00B C00J C00P C00N 0.5(4) . . . . ?
C00C P002 C006 C009 141.5(2) . . . . ?
C00C P002 C006 C00H -35.5(2) . . . . ?
C00C P002 C00B C00I -74.6(2) . . . . ?
C00C P002 C00B C00J 107.7(2) . . . . ?
C00C C00L C00S C00T -0.6(5) . . . . ?
C00C C00R C00U C00T 2.3(5) . . . . ?
C00D C007 C00G C00F -2.8(4) . . . . ?
C00E N004 C00F C00G 1.6(4) . . . . ?
C00F N004 C00E C00D -1.4(4) . . . . ?
C00G C007 C00D C00E 3.0(4) . . . . ?
C00H C006 C009 C00M 0.5(4) . . . . ?
C00I C00B C00J C00P 0.4(4) . . . . ?
C00J C00B C00I C00O -1.0(4) . . . . ?
C00L C00C C00R C00U -1.5(4) . . . . ?
C00L C00S C00T C00U 1.5(6) . . . . ?
C00M C00K C00Q C00H 1.1(5) . . . . ?
C00O C00N C00P C00J -0.9(5) . . . . ?
C00P C00N C00O C00I 0.3(5) . . . . ?
C00Q C00K C00M C009 -1.2(4) . . . . ?
C00R C00C C00L C00S 0.6(4) . . . . ?
C00S C00T C00U C00R -2.3(6) . . . . ?
